data_4107999
loop_
_publ_author_name
'Daniela Buccella'
'Gerard Parkin'

_publ_section_title
;
 Mononuclear and Dinuclear Molybdenum and Tungsten Complexes of
 p-tert-Butyltetrathiacalix[4]arene and
 p-tert-Butyltetrasulfonylcalix[4]arene: Facile Cleavage of the Calixarene
 Ligand Framework by Nickel
;
_journal_name_full 'Journal of the American Chemical Society'
_journal_page_first 8617
_journal_page_last 8619
_journal_paper_doi 10.1021/ja803215x
_journal_volume 130
_journal_year 2008
_chemical_formula_sum 'C70 H114 Mo2 O4 P6 S4'
_chemical_formula_weight 1525.55
_chemical_name_systematic
;
 ?
;
_space_group_IT_number 2
_symmetry_cell_setting triclinic
_symmetry_space_group_name_Hall '-P 1'
_symmetry_space_group_name_H-M 'P -1'
_atom_sites_solution_hydrogens geom
_atom_sites_solution_primary direct
_atom_sites_solution_secondary difmap
_audit_creation_method SHELXL-97
_cell_angle_alpha 76.0760(10)
_cell_angle_beta 68.349(2)
_cell_angle_gamma 74.949(2)
_cell_formula_units_Z 1
_cell_length_a 12.3083(10)
_cell_length_b 12.3790(11)
_cell_length_c 15.1786(13)
_cell_measurement_temperature 243(2)
_cell_volume 2048.6(3)
_computing_cell_refinement 'Bruker SMART'
_computing_data_collection 'Bruker SMART'
_computing_data_reduction 'Bruker SHELXTL'
_computing_molecular_graphics 'Bruker SHELXTL'
_computing_publication_material 'Bruker SHELXTL'
_computing_structure_refinement 'SHELXL-97 (Sheldrick, 1997)'
_computing_structure_solution 'SHELXS-97 (Sheldrick, 1990)'
_diffrn_ambient_temperature 243(2)
_diffrn_measured_fraction_theta_full 0.983
_diffrn_measured_fraction_theta_max 0.983
_diffrn_measurement_device_type 'CCD area detector'
_diffrn_measurement_method 'phi and omega scans'
_diffrn_radiation_monochromator graphite
_diffrn_radiation_source 'fine-focus sealed tube'
_diffrn_radiation_type MoK\a
_diffrn_radiation_wavelength 0.71073
_diffrn_reflns_av_R_equivalents 0.0154
_diffrn_reflns_av_sigmaI/netI 0.0230
_diffrn_reflns_limit_h_max 6
_diffrn_reflns_limit_h_min -15
_diffrn_reflns_limit_k_max 15
_diffrn_reflns_limit_k_min -15
_diffrn_reflns_limit_l_max 16
_diffrn_reflns_limit_l_min -18
_diffrn_reflns_number 13221
_diffrn_reflns_theta_full 26.37
_diffrn_reflns_theta_max 26.37
_diffrn_reflns_theta_min 1.46
_exptl_absorpt_coefficient_mu 0.566
_exptl_absorpt_correction_T_max 0.9456
_exptl_absorpt_correction_T_min 0.8952
_exptl_absorpt_correction_type empirical
_exptl_absorpt_process_details sadabs
_exptl_crystal_colour red
_exptl_crystal_density_diffrn 1.237
_exptl_crystal_description block
_exptl_crystal_F_000 804
_exptl_crystal_size_max 0.20
_exptl_crystal_size_mid 0.20
_exptl_crystal_size_min 0.10
_refine_diff_density_max 0.653
_refine_diff_density_min -0.337
_refine_diff_density_rms 0.081
_refine_ls_extinction_coef 0.0037(5)
_refine_ls_extinction_expression Fc^*^=kFc[1+0.001xFc^2^\l^3^/sin(2\q)]^-1/4^
_refine_ls_extinction_method SHELXL
_refine_ls_goodness_of_fit_ref 1.019
_refine_ls_hydrogen_treatment mixed
_refine_ls_matrix_type full
_refine_ls_number_parameters 397
_refine_ls_number_reflns 8254
_refine_ls_number_restraints 0
_refine_ls_restrained_S_all 1.019
_refine_ls_R_factor_all 0.0413
_refine_ls_R_factor_gt 0.0347
_refine_ls_shift/su_max 0.000
_refine_ls_shift/su_mean 0.000
_refine_ls_structure_factor_coef Fsqd
_refine_ls_weighting_details 'calc w=1/[\s^2^(Fo^2^)+(0.0645P)^2^+0.7251P] where P=(Fo^2^+2Fc^2^)/3'
_refine_ls_weighting_scheme calc
_refine_ls_wR_factor_gt 0.0959
_refine_ls_wR_factor_ref 0.1010
_reflns_number_gt 7153
_reflns_number_total 8254
_reflns_threshold_expression >2sigma(I)
_cod_data_source_file ja803215x-file004.cif
_cod_data_source_block mo2cs10
_cod_database_code 4107999

loop_
_symmetry_equiv_pos_as_xyz
'x, y, z'
'-x, -y, -z'

loop_
_atom_site_label
_atom_site_type_symbol
_atom_site_fract_x
_atom_site_fract_y
_atom_site_fract_z
_atom_site_U_iso_or_equiv
_atom_site_adp_type
_atom_site_occupancy
_atom_site_symmetry_multiplicity
_atom_site_calc_flag
_atom_site_refinement_flags
Mo Mo 0.701855(16) 0.257607(15) 0.061653(14) 0.03289(8) Uani 1 1 d .
H1 H 0.724(2) 0.178(2) 0.1599(19) 0.049(8) Uiso 1 1 d .
H2 H 0.819(2) 0.154(2) 0.039(2) 0.050(8) Uiso 1 1 d .
S1 S 0.78244(5) 0.28389(5) -0.11565(4) 0.03822(14) Uani 1 1 d .
S2 S 0.29669(5) 0.30301(5) -0.00096(4) 0.03521(13) Uani 1 1 d .
P1 P 0.56922(7) 0.29260(6) 0.21992(5) 0.04824(17) Uani 1 1 d .
P2 P 0.88497(7) 0.28620(6) 0.07352(6) 0.0539(2) Uani 1 1 d .
P3 P 0.66841(7) 0.06843(6) 0.07032(6) 0.05032(18) Uani 1 1 d .
O1 O 0.68414(13) 0.44132(13) 0.02641(11) 0.0326(3) Uani 1 1 d .
O2 O 0.53886(13) 0.29761(13) 0.02564(11) 0.0327(3) Uani 1 1 d .
C10 C 0.73550(17) 0.49005(18) -0.06095(15) 0.0304(4) Uani 1 1 d .
C11 C 0.74354(18) 0.60661(19) -0.08469(16) 0.0327(5) Uani 1 1 d .
C12 C 0.8032(2) 0.6539(2) -0.17814(18) 0.0424(6) Uani 1 1 d .
H12A H 0.8048 0.7317 -0.1911 0.051 Uiso 1 1 calc R
C13 C 0.8604(2) 0.5915(3) -0.25309(18) 0.0489(6) Uani 1 1 d .
C14 C 0.8519(2) 0.4781(2) -0.23140(18) 0.0454(6) Uani 1 1 d .
H14A H 0.8883 0.4327 -0.2799 0.054 Uiso 1 1 calc R
C15 C 0.79082(19) 0.4301(2) -0.13984(17) 0.0359(5) Uani 1 1 d .
C16 C 0.9309(3) 0.6421(4) -0.3553(2) 0.0742(10) Uani 1 1 d .
C17 C 0.8812(5) 0.6237(4) -0.4269(3) 0.1019(15) Uani 1 1 d .
H17A H 0.9257 0.6557 -0.4912 0.153 Uiso 1 1 calc R
H17B H 0.7981 0.6604 -0.4119 0.153 Uiso 1 1 calc R
H17C H 0.8879 0.5431 -0.4236 0.153 Uiso 1 1 calc R
C18 C 1.0603(4) 0.5807(6) -0.3790(3) 0.139(2) Uani 1 1 d .
H18A H 1.1057 0.6122 -0.4431 0.209 Uiso 1 1 calc R
H18B H 1.0642 0.5006 -0.3760 0.209 Uiso 1 1 calc R
H18C H 1.0932 0.5901 -0.3329 0.209 Uiso 1 1 calc R
C19 C 0.9250(7) 0.7677(5) -0.3646(3) 0.154(3) Uani 1 1 d .
H19A H 0.9705 0.7965 -0.4296 0.231 Uiso 1 1 calc R
H19B H 0.9579 0.7804 -0.3198 0.231 Uiso 1 1 calc R
H19C H 0.8427 0.8068 -0.3505 0.231 Uiso 1 1 calc R
C20 C 0.54230(19) 0.30158(18) -0.06232(16) 0.0313(4) Uani 1 1 d .
C21 C 0.6499(2) 0.2935(2) -0.14099(17) 0.0360(5) Uani 1 1 d .
C22 C 0.6556(2) 0.2909(2) -0.23325(18) 0.0446(6) Uani 1 1 d .
H22A H 0.7302 0.2832 -0.2818 0.053 Uiso 1 1 calc R
C23 C 0.5535(3) 0.2994(2) -0.25566(18) 0.0469(6) Uani 1 1 d .
C24 C 0.4466(2) 0.3110(2) -0.18031(17) 0.0403(5) Uani 1 1 d .
H24A H 0.3757 0.3188 -0.1933 0.048 Uiso 1 1 calc R
C25 C 0.43914(19) 0.31158(18) -0.08703(16) 0.0324(5) Uani 1 1 d .
C26 C 0.5600(3) 0.2951(3) -0.3583(2) 0.0647(9) Uani 1 1 d .
C27 C 0.6054(11) 0.1799(6) -0.3765(5) 0.285(7) Uani 1 1 d .
H27A H 0.6832 0.1538 -0.3686 0.428 Uiso 1 1 calc R
H27B H 0.6122 0.1768 -0.4416 0.428 Uiso 1 1 calc R
H27C H 0.5514 0.1315 -0.3316 0.428 Uiso 1 1 calc R
C28 C 0.4414(5) 0.3341(7) -0.3730(3) 0.155(3) Uani 1 1 d .
H28A H 0.4503 0.3301 -0.4384 0.232 Uiso 1 1 calc R
H28B H 0.4100 0.4117 -0.3615 0.232 Uiso 1 1 calc R
H28C H 0.3870 0.2858 -0.3286 0.232 Uiso 1 1 calc R
C29 C 0.6339(7) 0.3750(9) -0.4288(3) 0.219(5) Uani 1 1 d .
H29A H 0.7129 0.3559 -0.4232 0.329 Uiso 1 1 calc R
H29B H 0.5974 0.4516 -0.4163 0.329 Uiso 1 1 calc R
H29C H 0.6397 0.3697 -0.4932 0.329 Uiso 1 1 calc R
C31 C 0.4778(7) 0.1893(4) 0.2946(4) 0.195(4) Uani 1 1 d .
H31A H 0.4298 0.2146 0.3555 0.293 Uiso 1 1 calc R
H31B H 0.5286 0.1168 0.3060 0.293 Uiso 1 1 calc R
H31C H 0.4261 0.1814 0.2623 0.293 Uiso 1 1 calc R
C32 C 0.6267(5) 0.3180(7) 0.3045(4) 0.184(4) Uani 1 1 d .
H32A H 0.5622 0.3304 0.3639 0.276 Uiso 1 1 calc R
H32B H 0.6631 0.3846 0.2780 0.276 Uiso 1 1 calc R
H32C H 0.6858 0.2529 0.3172 0.276 Uiso 1 1 calc R
C33 C 0.4563(3) 0.4162(3) 0.2144(2) 0.0570(7) Uani 1 1 d .
H33A H 0.4052 0.4274 0.2790 0.086 Uiso 1 1 calc R
H33B H 0.4092 0.4066 0.1788 0.086 Uiso 1 1 calc R
H33C H 0.4933 0.4818 0.1825 0.086 Uiso 1 1 calc R
C41 C 0.8860(4) 0.4156(3) 0.1100(4) 0.0927(14) Uani 1 1 d .
H41A H 0.9647 0.4137 0.1111 0.139 Uiso 1 1 calc R
H41B H 0.8284 0.4215 0.1735 0.139 Uiso 1 1 calc R
H41C H 0.8653 0.4806 0.0646 0.139 Uiso 1 1 calc R
C42 C 1.0084(3) 0.2919(4) -0.0398(3) 0.0923(13) Uani 1 1 d .
H42A H 1.0774 0.3033 -0.0292 0.138 Uiso 1 1 calc R
H42B H 0.9857 0.3542 -0.0862 0.138 Uiso 1 1 calc R
H42C H 1.0277 0.2213 -0.0641 0.138 Uiso 1 1 calc R
C43 C 0.9548(3) 0.1783(3) 0.1519(3) 0.0817(12) Uani 1 1 d .
H43A H 1.0261 0.1995 0.1503 0.123 Uiso 1 1 calc R
H43B H 0.9757 0.1059 0.1299 0.123 Uiso 1 1 calc R
H43C H 0.8996 0.1722 0.2171 0.123 Uiso 1 1 calc R
C51 C 0.5170(3) 0.0445(3) 0.1051(3) 0.0778(11) Uani 1 1 d .
H51A H 0.5193 -0.0345 0.1050 0.117 Uiso 1 1 calc R
H51B H 0.4789 0.0923 0.0597 0.117 Uiso 1 1 calc R
H51C H 0.4722 0.0628 0.1689 0.117 Uiso 1 1 calc R
C52 C 0.7335(4) 0.0151(3) -0.0440(3) 0.0794(11) Uani 1 1 d .
H52A H 0.7167 -0.0599 -0.0350 0.119 Uiso 1 1 calc R
H52B H 0.8189 0.0111 -0.0671 0.119 Uiso 1 1 calc R
H52C H 0.6993 0.0658 -0.0907 0.119 Uiso 1 1 calc R
C53 C 0.7298(4) -0.0478(3) 0.1488(3) 0.0827(12) Uani 1 1 d .
H53A H 0.7106 -0.1179 0.1462 0.124 Uiso 1 1 calc R
H53B H 0.6957 -0.0324 0.2143 0.124 Uiso 1 1 calc R
H53C H 0.8155 -0.0549 0.1278 0.124 Uiso 1 1 calc R
C61 C 0.9651(8) -0.0446(7) -0.6357(6) 0.166(3) Uani 1 1 d .
H61A H 1.0338 -0.0162 -0.6476 0.199 Uiso 1 1 calc R
C62 C 0.8626(10) -0.0026(6) -0.5743(5) 0.148(3) Uani 1 1 d .
H62A H 0.8578 0.0556 -0.5423 0.177 Uiso 1 1 calc R
C63 C 0.7662(8) -0.0446(8) -0.5586(5) 0.144(3) Uani 1 1 d .
H63A H 0.6938 -0.0149 -0.5146 0.173 Uiso 1 1 calc R
C64 C 0.7679(11) -0.1247(8) -0.6013(8) 0.177(4) Uani 1 1 d .
H64B H 0.6975 -0.1508 -0.5888 0.212 Uiso 1 1 calc R
C65 C 0.8743(16) -0.1718(9) -0.6658(9) 0.230(8) Uani 1 1 d .
H65A H 0.8790 -0.2307 -0.6971 0.276 Uiso 1 1 calc R
C66 C 0.9705(9) -0.1274(9) -0.6806(5) 0.180(5) Uani 1 1 d .
H66A H 1.0439 -0.1559 -0.7242 0.216 Uiso 1 1 calc R

loop_
_atom_site_aniso_label
_atom_site_aniso_U_11
_atom_site_aniso_U_22
_atom_site_aniso_U_33
_atom_site_aniso_U_23
_atom_site_aniso_U_13
_atom_site_aniso_U_12
Mo 0.03163(12) 0.02699(11) 0.04371(13) -0.00484(8) -0.01882(9) -0.00285(7)
S1 0.0289(3) 0.0388(3) 0.0469(3) -0.0181(3) -0.0088(2) -0.0013(2)
S2 0.0326(3) 0.0336(3) 0.0452(3) -0.0079(2) -0.0147(2) -0.0117(2)
P1 0.0587(4) 0.0451(4) 0.0369(3) -0.0005(3) -0.0197(3) -0.0026(3)
P2 0.0514(4) 0.0444(4) 0.0813(5) -0.0014(4) -0.0434(4) -0.0113(3)
P3 0.0541(4) 0.0320(3) 0.0747(5) -0.0022(3) -0.0348(4) -0.0102(3)
O1 0.0336(8) 0.0288(8) 0.0336(8) -0.0043(6) -0.0090(6) -0.0063(6)
O2 0.0304(7) 0.0361(8) 0.0339(8) -0.0076(6) -0.0143(6) -0.0031(6)
C10 0.0237(9) 0.0337(11) 0.0334(11) -0.0051(9) -0.0094(8) -0.0052(8)
C11 0.0281(10) 0.0373(12) 0.0346(11) -0.0054(9) -0.0106(9) -0.0090(9)
C12 0.0426(13) 0.0463(14) 0.0413(13) 0.0022(11) -0.0147(11) -0.0207(11)
C13 0.0466(14) 0.0661(18) 0.0335(13) -0.0021(12) -0.0050(11) -0.0273(13)
C14 0.0348(12) 0.0606(16) 0.0386(13) -0.0161(12) -0.0022(10) -0.0125(11)
C15 0.0283(10) 0.0394(12) 0.0390(12) -0.0097(10) -0.0072(9) -0.0074(9)
C16 0.085(2) 0.100(3) 0.0357(15) -0.0037(16) 0.0017(15) -0.052(2)
C17 0.135(4) 0.130(4) 0.0423(19) 0.004(2) -0.019(2) -0.058(3)
C18 0.075(3) 0.242(8) 0.072(3) -0.002(4) 0.021(2) -0.071(4)
C19 0.266(8) 0.132(4) 0.051(2) 0.008(3) 0.016(3) -0.137(5)
C20 0.0328(11) 0.0261(10) 0.0371(12) -0.0083(9) -0.0133(9) -0.0031(8)
C21 0.0336(11) 0.0362(12) 0.0410(13) -0.0139(10) -0.0116(10) -0.0050(9)
C22 0.0454(13) 0.0480(14) 0.0398(13) -0.0189(11) -0.0059(11) -0.0092(11)
C23 0.0610(16) 0.0499(15) 0.0375(13) -0.0124(11) -0.0173(12) -0.0164(12)
C24 0.0471(13) 0.0421(13) 0.0400(13) -0.0082(10) -0.0205(11) -0.0117(10)
C25 0.0339(11) 0.0294(11) 0.0373(12) -0.0064(9) -0.0142(9) -0.0068(9)
C26 0.079(2) 0.089(2) 0.0377(15) -0.0208(15) -0.0179(15) -0.0269(18)
C27 0.61(2) 0.137(6) 0.159(6) -0.108(5) -0.248(10) 0.109(8)
C28 0.127(4) 0.293(9) 0.065(3) -0.053(4) -0.053(3) -0.022(5)
C29 0.248(8) 0.441(14) 0.037(2) 0.020(4) -0.034(3) -0.255(10)
C31 0.250(8) 0.062(3) 0.134(5) -0.008(3) 0.108(5) -0.057(4)
C32 0.109(4) 0.352(11) 0.120(4) -0.149(6) -0.081(3) 0.075(5)
C33 0.0531(16) 0.0573(17) 0.0493(16) -0.0104(13) -0.0125(13) 0.0040(13)
C41 0.123(3) 0.058(2) 0.145(4) -0.008(2) -0.099(3) -0.026(2)
C42 0.0448(17) 0.127(4) 0.113(3) -0.001(3) -0.033(2) -0.035(2)
C43 0.072(2) 0.064(2) 0.131(3) 0.010(2) -0.075(2) -0.0120(17)
C51 0.071(2) 0.064(2) 0.111(3) 0.009(2) -0.043(2) -0.0352(17)
C52 0.104(3) 0.0444(17) 0.104(3) -0.0283(18) -0.038(2) -0.0163(18)
C53 0.101(3) 0.0364(16) 0.130(3) 0.0108(18) -0.076(3) -0.0131(17)
C61 0.167(7) 0.129(6) 0.129(6) 0.036(5) -0.017(5) -0.005(5)
C62 0.195(8) 0.101(4) 0.123(5) -0.027(4) -0.037(6) -0.001(5)
C63 0.134(6) 0.151(7) 0.120(5) -0.033(5) -0.031(5) 0.013(5)
C64 0.254(12) 0.137(7) 0.198(9) 0.000(6) -0.162(9) -0.029(7)
C65 0.45(2) 0.121(7) 0.162(10) -0.043(7) -0.211(14) 0.066(11)
C66 0.226(10) 0.141(8) 0.070(3) -0.024(4) -0.018(5) 0.098(7)

loop_
_atom_type_symbol
_atom_type_description
_atom_type_scat_dispersion_real
_atom_type_scat_dispersion_imag
_atom_type_scat_source
C C 0.0033 0.0016 'International Tables Vol C Tables 4.2.6.8 and 6.1.1.4'
H H 0.0000 0.0000 'International Tables Vol C Tables 4.2.6.8 and 6.1.1.4'
O O 0.0106 0.0060 'International Tables Vol C Tables 4.2.6.8 and 6.1.1.4'
P P 0.1023 0.0942 'International Tables Vol C Tables 4.2.6.8 and 6.1.1.4'
S S 0.1246 0.1234 'International Tables Vol C Tables 4.2.6.8 and 6.1.1.4'
Mo Mo -1.6832 0.6857 'International Tables Vol C Tables 4.2.6.8 and 6.1.1.4'

loop_
_geom_angle_atom_site_label_1
_geom_angle_atom_site_label_2
_geom_angle_atom_site_label_3
_geom_angle
_geom_angle_site_symmetry_1
_geom_angle_site_symmetry_3
H1 Mo H2 66.8(13) . .
H1 Mo O2 127.1(9) . .
H2 Mo O2 132.1(10) . .
H1 Mo O1 125.8(9) . .
H2 Mo O1 131.8(10) . .
O2 Mo O1 81.26(6) . .
H1 Mo P1 58.5(9) . .
H2 Mo P1 125.3(10) . .
O2 Mo P1 84.32(4) . .
O1 Mo P1 85.05(4) . .
H1 Mo P2 70.6(9) . .
H2 Mo P2 62.7(10) . .
O2 Mo P2 158.57(5) . .
O1 Mo P2 77.85(4) . .
P1 Mo P2 98.52(3) . .
H1 Mo P3 72.2(9) . .
H2 Mo P3 62.1(10) . .
O2 Mo P3 78.39(4) . .
O1 Mo P3 158.90(4) . .
P1 Mo P3 98.39(3) . .
P2 Mo P3 121.77(3) . .
H1 Mo S1 143.1(9) . .
H2 Mo S1 76.4(10) . .
O2 Mo S1 78.97(4) . .
O1 Mo S1 78.90(4) . .
P1 Mo S1 158.34(2) . .
P2 Mo S1 92.27(3) . .
P3 Mo S1 91.69(3) . .
C21 S1 C15 99.95(11) . .
C21 S1 Mo 99.43(8) . .
C15 S1 Mo 99.36(8) . .
C11 S2 C25 112.38(10) 2_665 .
C33 P1 C32 101.7(2) . .
C33 P1 C31 100.2(3) . .
C32 P1 C31 100.9(4) . .
C33 P1 Mo 111.97(10) . .
C32 P1 Mo 120.09(19) . .
C31 P1 Mo 118.86(19) . .
C41 P2 C43 101.40(18) . .
C41 P2 C42 99.3(2) . .
C43 P2 C42 101.27(19) . .
C41 P2 Mo 119.76(14) . .
C43 P2 Mo 117.55(12) . .
C42 P2 Mo 114.42(12) . .
C51 P3 C53 101.32(18) . .
C51 P3 C52 99.73(19) . .
C53 P3 C52 101.43(19) . .
C51 P3 Mo 119.84(13) . .
C53 P3 Mo 117.31(12) . .
C52 P3 Mo 114.19(12) . .
C10 O1 Mo 120.79(13) . .
C20 O2 Mo 120.91(13) . .
O1 C10 C15 122.8(2) . .
O1 C10 C11 123.2(2) . .
C15 C10 C11 114.0(2) . .
C12 C11 C10 121.1(2) . .
C12 C11 S2 113.96(18) . 2_665
C10 C11 S2 124.08(17) . 2_665
C13 C12 C11 123.3(2) . .
C14 C13 C12 116.3(2) . .
C14 C13 C16 120.3(3) . .
C12 C13 C16 123.4(3) . .
C15 C14 C13 121.4(2) . .
C14 C15 C10 123.8(2) . .
C14 C15 S1 119.65(19) . .
C10 C15 S1 116.49(17) . .
C19 C16 C17 108.8(4) . .
C19 C16 C18 109.6(4) . .
C17 C16 C18 108.2(4) . .
C19 C16 C13 111.8(3) . .
C17 C16 C13 109.7(3) . .
C18 C16 C13 108.7(3) . .
O2 C20 C21 122.90(19) . .
O2 C20 C25 123.0(2) . .
C21 C20 C25 114.0(2) . .
C22 C21 C20 123.5(2) . .
C22 C21 S1 120.00(18) . .
C20 C21 S1 116.45(17) . .
C21 C22 C23 121.4(2) . .
C24 C23 C22 116.1(2) . .
C24 C23 C26 122.5(3) . .
C22 C23 C26 121.4(3) . .
C25 C24 C23 123.4(2) . .
C24 C25 C20 121.5(2) . .
C24 C25 S2 114.45(17) . .
C20 C25 S2 123.34(17) . .
C27 C26 C29 112.3(7) . .
C27 C26 C28 108.5(6) . .
C29 C26 C28 104.3(5) . .
C27 C26 C23 109.0(3) . .
C29 C26 C23 110.1(3) . .
C28 C26 C23 112.7(3) . .
C62 C61 C66 119.9(9) . .
C61 C62 C63 118.8(8) . .
C64 C63 C62 123.0(9) . .
C63 C64 C65 119.9(11) . .
C66 C65 C64 115.8(10) . .
C61 C66 C65 122.5(9) . .

loop_
_geom_bond_atom_site_label_1
_geom_bond_atom_site_label_2
_geom_bond_distance
_geom_bond_site_symmetry_2
Mo H1 1.65(3) .
Mo H2 1.65(3) .
Mo O2 2.1753(14) .
Mo O1 2.1791(15) .
Mo P1 2.4215(8) .
Mo P2 2.4458(7) .
Mo P3 2.4461(7) .
Mo S1 2.4717(7) .
S1 C21 1.779(2) .
S1 C15 1.781(2) .
S2 C11 1.768(2) 2_665
S2 C25 1.770(2) .
P1 C33 1.789(3) .
P1 C32 1.797(4) .
P1 C31 1.815(4) .
P2 C41 1.820(4) .
P2 C43 1.825(3) .
P2 C42 1.828(4) .
P3 C51 1.824(3) .
P3 C53 1.826(3) .
P3 C52 1.828(4) .
O1 C10 1.310(3) .
O2 C20 1.309(3) .
C10 C15 1.418(3) .
C10 C11 1.421(3) .
C11 C12 1.396(3) .
C11 S2 1.768(2) 2_665
C12 C13 1.392(4) .
C13 C14 1.385(4) .
C13 C16 1.540(4) .
C14 C15 1.383(3) .
C16 C19 1.512(6) .
C16 C17 1.514(5) .
C16 C18 1.524(7) .
C20 C21 1.418(3) .
C20 C25 1.420(3) .
C21 C22 1.383(3) .
C22 C23 1.392(4) .
C23 C24 1.389(4) .
C23 C26 1.543(4) .
C24 C25 1.386(3) .
C26 C27 1.444(7) .
C26 C29 1.480(6) .
C26 C28 1.495(6) .
C61 C62 1.325(10) .
C61 C66 1.337(12) .
C62 C63 1.337(10) .
C63 C64 1.302(10) .
C64 C65 1.395(14) .
C65 C66 1.355(15) .
